data_4033327
loop_
_publ_author_name
'Lu, Ning'
'Fang, Yanhong'
'Gao, Yuan'
'Wei, Zhonglin'
'Cao, Jungang'
'Liang, Dapeng'
'Lin, Yingjie'
'Duan, Haifeng'

_publ_section_title
;
 Bifunctional Thiourea-Ammonium Salt Catalysts Derived from Cinchona
 Alkaloids: Cooperative Phase-Transfer Catalysts in the Enantioselective
 Aza-Henry Reaction of Ketimines.
;
_journal_issue 3
_journal_name_full 'The Journal of organic chemistry'
_journal_page_first 1486
_journal_page_last 1492
_journal_paper_doi 10.1021/acs.joc.7b03078
_journal_volume 83
_journal_year 2018
_chemical_absolute_configuration S
_chemical_formula_sum 'C18 H20 N2 O6 S'
_chemical_formula_weight 392.42
_space_group_crystal_system orthorhombic
_space_group_IT_number 19
_space_group_name_Hall 'P 2ac 2ab'
_space_group_name_H-M_alt 'P 21 21 21'
_symmetry_space_group_name_Hall 'P 2ac 2ab'
_symmetry_space_group_name_H-M 'P 21 21 21'
_atom_sites_solution_hydrogens geom
_audit_creation_method SHELXL-2016/6
_cell_angle_alpha 90
_cell_angle_beta 90
_cell_angle_gamma 90
_cell_formula_units_Z 4
_cell_length_a 9.815(2)
_cell_length_b 10.370(2)
_cell_length_c 19.071(4)
_cell_measurement_reflns_used 2536
_cell_measurement_temperature 293(2)
_cell_measurement_theta_max 54.77
_cell_measurement_theta_min 5.96
_cell_volume 1941.1(7)
_computing_cell_refinement 'Bruker XSCANS'
_computing_data_collection 'Bruker XSCANS'
_computing_data_reduction 'Bruker SHELXTL'
_computing_molecular_graphics 'Bruker SHELXTL'
_computing_publication_material 'Bruker SHELXTL'
_computing_structure_refinement 'SHELXL-2016/6 (Sheldrick, 2016)'
_computing_structure_solution 'Bruker SHELXTL'
_diffrn_ambient_temperature 293(2)
_diffrn_measured_fraction_theta_full 0.992
_diffrn_measured_fraction_theta_max 0.991
_diffrn_measurement_device_type 'Bruker P4'
_diffrn_measurement_method '\w scans'
_diffrn_radiation_type MoK\a
_diffrn_radiation_wavelength 0.71073
_diffrn_reflns_av_R_equivalents 0.0561
_diffrn_reflns_av_unetI/netI 0.0480
_diffrn_reflns_Laue_measured_fraction_full 0.992
_diffrn_reflns_Laue_measured_fraction_max 0.991
_diffrn_reflns_limit_h_max 12
_diffrn_reflns_limit_h_min -12
_diffrn_reflns_limit_k_max 11
_diffrn_reflns_limit_k_min -13
_diffrn_reflns_limit_l_max 24
_diffrn_reflns_limit_l_min -24
_diffrn_reflns_number 19076
_diffrn_reflns_point_group_measured_fraction_full 0.995
_diffrn_reflns_point_group_measured_fraction_max 0.991
_diffrn_reflns_theta_full 25.242
_diffrn_reflns_theta_max 27.424
_diffrn_reflns_theta_min 2.978
_exptl_absorpt_coefficient_mu 0.203
_exptl_crystal_colour colorless
_exptl_crystal_density_diffrn 1.343
_exptl_crystal_description block
_exptl_crystal_F_000 824
_exptl_crystal_size_max 0.230
_exptl_crystal_size_mid 0.210
_exptl_crystal_size_min 0.200
_refine_diff_density_max 0.226
_refine_diff_density_min -0.272
_refine_diff_density_rms 0.034
_refine_ls_abs_structure_details
;
 Flack x determined using 1041 quotients [(I+)-(I-)]/[(I+)+(I-)]
 (Parsons, Flack and Wagner, Acta Cryst. B69 (2013) 249-259).
;
_refine_ls_abs_structure_Flack 0.03(4)
_refine_ls_extinction_method none
_refine_ls_goodness_of_fit_ref 1.013
_refine_ls_hydrogen_treatment constr
_refine_ls_matrix_type full
_refine_ls_number_parameters 268
_refine_ls_number_reflns 4395
_refine_ls_number_restraints 4
_refine_ls_restrained_S_all 1.013
_refine_ls_R_factor_all 0.0782
_refine_ls_R_factor_gt 0.0531
_refine_ls_shift/su_max 0.003
_refine_ls_shift/su_mean 0.000
_refine_ls_structure_factor_coef Fsqd
_refine_ls_weighting_details 'w=1/[\s^2^(Fo^2^)+(0.0421P)^2^+0.3443P] where P=(Fo^2^+2Fc^2^)/3'
_refine_ls_weighting_scheme calc
_refine_ls_wR_factor_gt 0.0957
_refine_ls_wR_factor_ref 0.1030
_reflns_Friedel_coverage 0.755
_reflns_Friedel_fraction_full 0.999
_reflns_Friedel_fraction_max 0.991
_reflns_number_gt 3297
_reflns_number_total 4395
_reflns_threshold_expression 'I > 2\s(I)'
_cod_data_source_file jo7b03078_si_001.cif
_cod_data_source_block 1
_cod_depositor_comments 'Adding full bibliography for 4033327.cif.'
_cod_database_code 4033327
_shelx_shelxl_version_number 2016/6
_shelx_space_group_comment
;
The symmetry employed for this shelxl refinement is uniquely defined
by the following loop, which should always be used as a source of
symmetry information in preference to the above space-group names.
They are only intended as comments.
;
_shelx_estimated_absorpt_t_min 0.955
_shelx_estimated_absorpt_t_max 0.961

loop_
_space_group_symop_operation_xyz
'x, y, z'
'-x+1/2, -y, z+1/2'
'x+1/2, -y+1/2, -z'
'-x, y+1/2, -z+1/2'

loop_
_atom_site_label
_atom_site_type_symbol
_atom_site_fract_x
_atom_site_fract_y
_atom_site_fract_z
_atom_site_U_iso_or_equiv
_atom_site_adp_type
_atom_site_occupancy
_atom_site_site_symmetry_order
_atom_site_calc_flag
_atom_site_refinement_flags_posn
_atom_site_refinement_flags_adp
_atom_site_refinement_flags_occupancy
_atom_site_disorder_assembly
_atom_site_disorder_group
C1 C 0.3176(3) 0.7276(3) 0.36847(15) 0.0430(7) Uani 1 1 d . . . . .
C2 C 0.3687(3) 0.5628(3) 0.52927(17) 0.0471(8) Uani 1 1 d . . . . .
C3 C 0.4961(4) 0.5075(4) 0.5219(2) 0.0551(9) Uani 1 1 d . . . . .
H3 H 0.570089 0.556837 0.507444 0.066 Uiso 1 1 calc R U . . .
C4 C 0.5117(4) 0.3775(4) 0.5365(2) 0.0657(11) Uani 1 1 d . . . . .
H4 H 0.597281 0.340158 0.531443 0.079 Uiso 1 1 calc R U . . .
C5 C 0.4054(5) 0.3024(4) 0.5579(2) 0.0672(11) Uani 1 1 d . . . . .
C6 C 0.2780(5) 0.3594(4) 0.5642(2) 0.0757(12) Uani 1 1 d . . . . .
H6 H 0.204212 0.309220 0.578046 0.091 Uiso 1 1 calc R U . . .
C7 C 0.2584(4) 0.4887(4) 0.5506(2) 0.0641(10) Uani 1 1 d . . . . .
H7 H 0.172623 0.525657 0.555503 0.077 Uiso 1 1 calc R U . . .
C8 C 0.4231(7) 0.1595(5) 0.5733(3) 0.1066(18) Uani 1 1 d . . . . .
H8A H 0.497824 0.126289 0.546271 0.160 Uiso 1 1 calc R U . . .
H8B H 0.341209 0.114225 0.561006 0.160 Uiso 1 1 calc R U . . .
H8C H 0.441551 0.147699 0.622315 0.160 Uiso 1 1 calc R U . . .
C9 C 0.4196(4) 0.8350(3) 0.3529(2) 0.0542(10) Uani 1 1 d . . . . .
H9A H 0.499119 0.824007 0.382573 0.065 Uiso 1 1 calc R U . . .
H9B H 0.449061 0.828418 0.304518 0.065 Uiso 1 1 calc R U . . .
C10 C 0.3835(3) 0.5934(3) 0.35774(18) 0.0444(8) Uani 1 1 d . . . . .
C11 C 0.5172(4) 0.5778(4) 0.33757(19) 0.0553(9) Uani 1 1 d . . . . .
H11 H 0.572288 0.649514 0.330022 0.066 Uiso 1 1 calc R U . . .
C12 C 0.5693(5) 0.4545(4) 0.3286(2) 0.0659(11) Uani 1 1 d . . . . .
H12 H 0.659647 0.444157 0.314924 0.079 Uiso 1 1 calc R U . . .
C13 C 0.4903(5) 0.3485(4) 0.3394(2) 0.0695(12) Uani 1 1 d . . . . .
H13 H 0.526375 0.266419 0.332900 0.083 Uiso 1 1 calc R U . . .
C14 C 0.3568(5) 0.3631(4) 0.3599(2) 0.0656(11) Uani 1 1 d . . . . .
H14 H 0.302459 0.290965 0.367556 0.079 Uiso 1 1 calc R U . . .
C15 C 0.3040(4) 0.4852(3) 0.3692(2) 0.0560(10) Uani 1 1 d . . . . .
H15 H 0.213910 0.494959 0.383331 0.067 Uiso 1 1 calc R U . . .
C16 C 0.2033(4) 0.7349(4) 0.31311(18) 0.0552(9) Uani 1 1 d . . . . .
C17 C -0.0365(14) 0.6957(13) 0.2910(8) 0.096(5) Uani 0.685(16) 1 d D . P A 1
H17A H -0.006216 0.652570 0.248628 0.115 Uiso 0.685(16) 1 calc R U P A 1
H17B H -0.107644 0.645010 0.313033 0.115 Uiso 0.685(16) 1 calc R U P A 1
C18 C -0.0831(11) 0.8301(14) 0.2762(5) 0.138(5) Uani 0.685(16) 1 d D . P A 1
H18A H -0.102636 0.873228 0.319619 0.208 Uiso 0.685(16) 1 calc R U P A 1
H18B H -0.163813 0.827610 0.247852 0.208 Uiso 0.685(16) 1 calc R U P A 1
H18C H -0.012660 0.875939 0.251718 0.208 Uiso 0.685(16) 1 calc R U P A 1
C17' C -0.0336(19) 0.765(2) 0.2923(12) 0.056(6) Uani 0.315(16) 1 d D . P A 2
H17C H -0.107101 0.805420 0.318043 0.067 Uiso 0.315(16) 1 calc R U P A 2
H17D H -0.000641 0.823187 0.256351 0.067 Uiso 0.315(16) 1 calc R U P A 2
C18' C -0.076(3) 0.638(2) 0.2620(14) 0.150(12) Uani 0.315(16) 1 d D . P A 2
H18D H 0.000319 0.598353 0.239011 0.226 Uiso 0.315(16) 1 calc R U P A 2
H18E H -0.148029 0.651096 0.228740 0.226 Uiso 0.315(16) 1 calc R U P A 2
H18F H -0.107651 0.582439 0.298964 0.226 Uiso 0.315(16) 1 calc R U P A 2
N1 N 0.2595(2) 0.7441(2) 0.43917(13) 0.0437(6) Uani 1 1 d . . . . .
H1 H 0.174546 0.763784 0.442025 0.052 Uiso 1 1 calc R U . . .
N2 N 0.3609(5) 0.9652(3) 0.3651(2) 0.0709(10) Uani 1 1 d . . . . .
O1 O 0.2541(2) 0.7771(2) 0.56518(12) 0.0579(6) Uani 1 1 d . . . . .
O2 O 0.4749(2) 0.7855(2) 0.50277(12) 0.0543(6) Uani 1 1 d . . . . .
O3 O 0.2454(4) 0.9864(3) 0.3472(2) 0.0954(11) Uani 1 1 d . . . . .
O4 O 0.4320(5) 1.0455(3) 0.3924(3) 0.1324(18) Uani 1 1 d . . . . .
O5 O 0.2275(3) 0.7455(3) 0.25186(12) 0.0682(7) Uani 1 1 d . . . . .
O6 O 0.0808(2) 0.7206(4) 0.34076(13) 0.0812(10) Uani 1 1 d D . . . .
S1 S 0.34363(8) 0.72790(9) 0.51242(4) 0.0454(2) Uani 1 1 d . . . . .

loop_
_atom_site_aniso_label
_atom_site_aniso_U_11
_atom_site_aniso_U_22
_atom_site_aniso_U_33
_atom_site_aniso_U_23
_atom_site_aniso_U_13
_atom_site_aniso_U_12
C1 0.0368(18) 0.0507(18) 0.0416(16) -0.0015(15) 0.0020(13) -0.0029(15)
C2 0.041(2) 0.059(2) 0.0413(18) 0.0008(15) -0.0022(15) 0.0026(16)
C3 0.0413(19) 0.062(2) 0.062(2) -0.0024(19) -0.0032(18) 0.0070(18)
C4 0.055(2) 0.068(3) 0.074(3) -0.002(2) -0.006(2) 0.014(2)
C5 0.082(3) 0.059(3) 0.061(2) 0.009(2) -0.002(2) 0.013(2)
C6 0.075(3) 0.072(3) 0.081(3) 0.019(2) 0.019(3) -0.008(2)
C7 0.049(2) 0.071(3) 0.073(3) 0.010(2) 0.012(2) 0.002(2)
C8 0.126(5) 0.074(3) 0.120(5) 0.019(3) 0.002(4) 0.016(3)
C9 0.050(2) 0.054(2) 0.059(2) 0.0012(18) 0.0026(19) -0.0011(17)
C10 0.042(2) 0.053(2) 0.0386(18) -0.0043(15) -0.0020(15) -0.0012(16)
C11 0.047(2) 0.063(2) 0.056(2) -0.0103(17) 0.0046(18) -0.0013(18)
C12 0.059(3) 0.075(3) 0.064(3) -0.015(2) 0.004(2) 0.014(2)
C13 0.090(4) 0.062(3) 0.057(2) -0.014(2) -0.009(2) 0.015(3)
C14 0.081(3) 0.052(2) 0.064(2) -0.0050(18) -0.005(3) -0.011(2)
C15 0.050(2) 0.058(2) 0.060(2) -0.0025(18) -0.0004(18) -0.0083(19)
C16 0.047(2) 0.070(2) 0.048(2) 0.0027(19) -0.0012(16) -0.0065(19)
C17 0.069(7) 0.149(15) 0.070(7) 0.013(10) -0.015(5) -0.001(10)
C18 0.102(8) 0.237(14) 0.076(6) 0.027(7) -0.024(5) 0.056(9)
C17' 0.028(8) 0.098(17) 0.041(8) 0.013(12) -0.016(6) 0.008(11)
C18' 0.17(3) 0.16(2) 0.12(2) -0.007(16) -0.062(18) -0.06(2)
N1 0.0307(13) 0.0578(17) 0.0425(13) -0.0012(13) -0.0015(11) 0.0092(12)
N2 0.075(3) 0.056(2) 0.083(3) 0.0097(18) 0.000(2) 0.000(2)
O1 0.0530(14) 0.0759(16) 0.0448(12) -0.0121(13) -0.0010(11) 0.0156(13)
O2 0.0373(13) 0.0637(15) 0.0620(15) -0.0008(13) -0.0085(11) -0.0039(11)
O3 0.078(2) 0.079(2) 0.129(3) -0.001(2) -0.006(2) 0.0193(19)
O4 0.136(4) 0.0519(19) 0.210(5) -0.015(2) -0.053(4) -0.010(2)
O5 0.0625(16) 0.100(2) 0.0426(14) 0.0090(14) 0.0003(12) -0.0081(16)
O6 0.0369(14) 0.158(3) 0.0487(15) 0.0100(18) -0.0076(11) -0.0046(18)
S1 0.0361(4) 0.0575(5) 0.0426(4) -0.0041(4) -0.0032(4) 0.0058(4)

loop_
_atom_type_symbol
_atom_type_description
_atom_type_scat_dispersion_real
_atom_type_scat_dispersion_imag
_atom_type_scat_source
C C 0.0033 0.0016 'International Tables Vol C Tables 4.2.6.8 and 6.1.1.4'
H H 0.0000 0.0000 'International Tables Vol C Tables 4.2.6.8 and 6.1.1.4'
N N 0.0061 0.0033 'International Tables Vol C Tables 4.2.6.8 and 6.1.1.4'
O O 0.0106 0.0060 'International Tables Vol C Tables 4.2.6.8 and 6.1.1.4'
S S 0.1246 0.1234 'International Tables Vol C Tables 4.2.6.8 and 6.1.1.4'

loop_
_geom_angle_atom_site_label_1
_geom_angle_atom_site_label_2
_geom_angle_atom_site_label_3
_geom_angle
N1 C1 C9 110.3(3)
N1 C1 C16 109.8(2)
C9 C1 C16 108.0(3)
N1 C1 C10 112.8(3)
C9 C1 C10 110.9(3)
C16 C1 C10 104.9(3)
C3 C2 C7 120.3(3)
C3 C2 S1 120.8(3)
C7 C2 S1 118.9(3)
C2 C3 C4 118.9(4)
C2 C3 H3 120.6
C4 C3 H3 120.6
C5 C4 C3 122.1(4)
C5 C4 H4 119.0
C3 C4 H4 119.0
C4 C5 C6 118.2(4)
C4 C5 C8 121.7(5)
C6 C5 C8 120.1(5)
C7 C6 C5 121.5(4)
C7 C6 H6 119.2
C5 C6 H6 119.2
C6 C7 C2 119.0(4)
C6 C7 H7 120.5
C2 C7 H7 120.5
C5 C8 H8A 109.5
C5 C8 H8B 109.5
H8A C8 H8B 109.5
C5 C8 H8C 109.5
H8A C8 H8C 109.5
H8B C8 H8C 109.5
N2 C9 C1 112.2(3)
N2 C9 H9A 109.2
C1 C9 H9A 109.2
N2 C9 H9B 109.2
C1 C9 H9B 109.2
H9A C9 H9B 107.9
C11 C10 C15 119.1(3)
C11 C10 C1 122.7(3)
C15 C10 C1 118.2(3)
C10 C11 C12 119.6(4)
C10 C11 H11 120.2
C12 C11 H11 120.2
C13 C12 C11 121.0(4)
C13 C12 H12 119.5
C11 C12 H12 119.5
C12 C13 C14 119.8(4)
C12 C13 H13 120.1
C14 C13 H13 120.1
C13 C14 C15 119.7(4)
C13 C14 H14 120.2
C15 C14 H14 120.2
C14 C15 C10 120.8(4)
C14 C15 H15 119.6
C10 C15 H15 119.6
O5 C16 O6 125.5(3)
O5 C16 C1 121.8(3)
O6 C16 C1 112.5(3)
C18 C17 O6 101.0(9)
C18 C17 H17A 111.6
O6 C17 H17A 111.6
C18 C17 H17B 111.6
O6 C17 H17B 111.6
H17A C17 H17B 109.4
C17 C18 H18A 109.5
C17 C18 H18B 109.5
H18A C18 H18B 109.5
C17 C18 H18C 109.5
H18A C18 H18C 109.5
H18B C18 H18C 109.5
C18' C17' O6 100.1(15)
C18' C17' H17C 111.8
O6 C17' H17C 111.8
C18' C17' H17D 111.8
O6 C17' H17D 111.8
H17C C17' H17D 109.5
C17' C18' H18D 109.5
C17' C18' H18E 109.5
H18D C18' H18E 109.5
C17' C18' H18F 109.5
H18D C18' H18F 109.5
H18E C18' H18F 109.5
C1 N1 S1 125.1(2)
C1 N1 H1 117.4
S1 N1 H1 117.4
O4 N2 O3 122.8(4)
O4 N2 C9 118.1(4)
O3 N2 C9 119.1(4)
C16 O6 C17 117.4(7)
C16 O6 C17' 113.2(10)
O1 S1 O2 119.62(15)
O1 S1 N1 104.75(13)
O2 S1 N1 107.60(13)
O1 S1 C2 107.75(16)
O2 S1 C2 107.68(15)
N1 S1 C2 109.11(15)

loop_
_geom_bond_atom_site_label_1
_geom_bond_atom_site_label_2
_geom_bond_distance
C1 N1 1.474(4)
C1 C9 1.527(5)
C1 C16 1.543(5)
C1 C10 1.548(5)
C2 C3 1.383(5)
C2 C7 1.388(5)
C2 S1 1.759(4)
C3 C4 1.385(6)
C3 H3 0.9300
C4 C5 1.365(6)
C4 H4 0.9300
C5 C6 1.388(6)
C5 C8 1.521(6)
C6 C7 1.380(6)
C6 H6 0.9300
C7 H7 0.9300
C8 H8A 0.9600
C8 H8B 0.9600
C8 H8C 0.9600
C9 N2 1.486(5)
C9 H9A 0.9700
C9 H9B 0.9700
C10 C11 1.377(5)
C10 C15 1.384(5)
C11 C12 1.388(6)
C11 H11 0.9300
C12 C13 1.362(6)
C12 H12 0.9300
C13 C14 1.375(6)
C13 H13 0.9300
C14 C15 1.380(5)
C14 H14 0.9300
C15 H15 0.9300
C16 O5 1.197(4)
C16 O6 1.321(4)
C17 C18 1.493(15)
C17 O6 1.515(11)
C17 H17A 0.9700
C17 H17B 0.9700
C18 H18A 0.9600
C18 H18B 0.9600
C18 H18C 0.9600
C17' C18' 1.50(2)
C17' O6 1.525(15)
C17' H17C 0.9700
C17' H17D 0.9700
C18' H18D 0.9600
C18' H18E 0.9600
C18' H18F 0.9600
N1 S1 1.632(3)
N1 H1 0.8600
N2 O4 1.204(5)
N2 O3 1.205(5)
O1 S1 1.430(2)
O2 S1 1.432(2)
